data_1558916
loop_
_publ_author_name
'Tang, Shuang'
'Zhang, Xin-Tian'
'Ma, Yun-Bao'
'Huang, Xiao-Yan'
'Geng, Chang-An'
'Li, Tian-Ze'
'Zhang, Xue-Mei'
'Shen, Cheng'
'Su, Li-Hua'
'Gao, Zhen'
'Chen, Ji-Jun'

_publ_section_title
;
 Artemyrianolides A--S, Cytotoxic Sesquiterpenoids from Artemisia
 myriantha
;
_journal_name_full 'Journal of Natural Products'
_journal_paper_doi 10.1021/acs.jnatprod.0c00396
_journal_year 2020
_chemical_absolute_configuration ad
_chemical_formula_moiety 'C17 H22 O6'
_chemical_formula_sum 'C17 H22 O6'
_chemical_formula_weight 322.34
_space_group_crystal_system monoclinic
_space_group_IT_number 4
_space_group_name_Hall 'P 2yb'
_space_group_name_H-M_alt 'P 1 21 1'
_atom_sites_solution_hydrogens geom
_cell_angle_alpha 90
_cell_angle_beta 91.2720(10)
_cell_angle_gamma 90
_cell_formula_units_Z 2
_cell_length_a 7.3771(2)
_cell_length_b 12.8589(3)
_cell_length_c 8.6273(2)
_cell_measurement_reflns_used 9924
_cell_measurement_temperature 100.(2)
_cell_measurement_theta_max 72.3358
_cell_measurement_theta_min 5.1280
_cell_volume 818.20(3)
_computing_cell_refinement 'SAINT V8.38A (Bruker AXS Inc., 2017)'
_computing_data_collection 'Bruker Instrument Service vV6.2.9'
_computing_data_reduction 'SAINT V8.38A (Bruker AXS Inc., 2017)'
_computing_structure_refinement 'SHELXL-2017/1 (Sheldrick, 2017)'
_computing_structure_solution 'SHELXT 2014/5 (Sheldrick, 2014)'
_diffrn_ambient_temperature 100.(2)
_diffrn_detector_area_resol_mean 7.3910
_diffrn_measured_fraction_theta_full 0.996
_diffrn_measured_fraction_theta_max 0.996
_diffrn_measurement_device_type 'Bruker D8 QUEST PHOTON II'
_diffrn_radiation_monochromator 'Helixos MX multilayer Optic'
_diffrn_radiation_type 'Cu K\a'
_diffrn_radiation_wavelength 1.54178
_diffrn_reflns_av_R_equivalents 0.0308
_diffrn_reflns_av_unetI/netI 0.0215
_diffrn_reflns_limit_h_max 9
_diffrn_reflns_limit_h_min -8
_diffrn_reflns_limit_k_max 15
_diffrn_reflns_limit_k_min -15
_diffrn_reflns_limit_l_max 10
_diffrn_reflns_limit_l_min -10
_diffrn_reflns_number 17118
_diffrn_reflns_theta_full 72.38
_diffrn_reflns_theta_max 72.38
_diffrn_reflns_theta_min 5.13
_diffrn_source 'Ius Diamond'
_diffrn_source_type Microfocus
_exptl_absorpt_coefficient_mu 0.823
_exptl_absorpt_correction_T_max 0.96
_exptl_absorpt_correction_T_min 0.78
_exptl_absorpt_correction_type multi-scan
_exptl_absorpt_process_details
;
SADABS-2016/2 - Bruker AXS area detector scaling and absorption correction
;
_exptl_crystal_colour 'clear light colourless'
_exptl_crystal_density_diffrn 1.308
_exptl_crystal_density_method 'not measured'
_exptl_crystal_description plate
_exptl_crystal_F_000 344
_exptl_crystal_size_max 0.500
_exptl_crystal_size_mid 0.400
_exptl_crystal_size_min 0.050
_refine_diff_density_max 0.164
_refine_diff_density_min -0.161
_refine_ls_abs_structure_details
;

Flack x determined using 1503 quotients [(I+)-(I-)]/[(I+)+(I-)]
(Parsons, Flack and Wagner, Acta Cryst. B69 (2013) 249-259).
;
_refine_ls_abs_structure_Flack 0.06(3)
_refine_ls_extinction_method none
_refine_ls_goodness_of_fit_ref 1.062
_refine_ls_hydrogen_treatment constr
_refine_ls_matrix_type full
_refine_ls_number_parameters 211
_refine_ls_number_reflns 3206
_refine_ls_number_restraints 1
_refine_ls_restrained_S_all 1.062
_refine_ls_R_factor_all 0.0256
_refine_ls_R_factor_gt 0.0255
_refine_ls_shift/su_max 0.028
_refine_ls_shift/su_mean 0.001
_refine_ls_structure_factor_coef Fsqd
_refine_ls_weighting_details 'w=1/[\s^2^(Fo^2^)+(0.0353P)^2^+0.1565P] where P=(Fo^2^+2Fc^2^)/3'
_refine_ls_weighting_scheme calc
_refine_ls_wR_factor_gt 0.0656
_refine_ls_wR_factor_ref 0.0657
_reflns_number_gt 3196
_reflns_number_total 3206
_reflns_threshold_expression 'I > 2\s(I)'
_cod_data_source_file np0c00396_si_002.cif
_cod_data_source_block jss4
_cod_depositor_comments
;
The following automatic conversions were performed:

data item '_exptl_absorpt_correction_type' value 'Multi-Scan' was
changed to 'multi-scan' in accordance with the
/home/data/users/saulius/crontab/automatic-downloads/rss-feeds/ACS/lib/dictionaries/cif_core.dic
dictionary named 'cif_core.dic' version 2.4.2 last updated on
2011-04-26.

Automatic conversion script
Id: cif_fix_values 7556 2019-12-06 15:28:31Z antanas 
;
_cod_database_code 1558916

loop_
_space_group_symop_operation_xyz
'x, y, z'
'-x, y+1/2, -z'

loop_
_atom_site_type_symbol
_atom_site_label
_atom_site_fract_x
_atom_site_fract_y
_atom_site_fract_z
_atom_site_U_iso_or_equiv
_atom_site_adp_type
_atom_site_calc_flag
_atom_site_refinement_flags_adp
_atom_site_refinement_flags_occupancy
_atom_site_refinement_flags_posn
_atom_site_occupancy
_atom_site_disorder_assembly
_atom_site_disorder_group
O O1 0.06662(16) 0.60195(9) 0.82279(15) 0.0216(3) Uani d . . . 1 . .
O O3 0.72709(18) 0.47152(12) -0.00207(14) 0.0286(3) Uani d . . . 1 . .
O O4 0.58325(16) 0.54583(10) 0.19093(14) 0.0201(3) Uani d . . . 1 . .
O O5 -0.20922(19) 0.64368(11) 0.72343(15) 0.0283(3) Uani d . . . 1 . .
O O7 0.56226(15) 0.31982(9) 0.73797(13) 0.0170(3) Uani d . . . 1 . .
O O8 0.75252(15) 0.35346(10) 0.73905(14) 0.0218(3) Uani d . . . 1 . .
H H22 0.773412 0.39114 0.816952 0.033 Uiso calc U . R 1 . .
C C1 -0.1001(3) 0.72561(16) 0.9577(2) 0.0302(4) Uani d . . . 1 . .
H H1 -0.150576 0.792725 0.924522 0.045 Uiso calc U . R 1 . .
H H5 0.022191 0.735979 1.001567 0.045 Uiso calc U . R 1 . .
H H6 -0.177612 0.694933 1.036389 0.045 Uiso calc U . R 1 . .
C C2 -0.0917(3) 0.65408(14) 0.8211(2) 0.0218(4) Uani d . . . 1 . .
C C3 0.0917(2) 0.52495(12) 0.7007(2) 0.0180(3) Uani d . . . 1 . .
H H7 -0.028942 0.49828 0.663525 0.022 Uiso calc U . R 1 . .
C C4 0.1922(2) 0.57008(12) 0.5674(2) 0.0172(3) Uani d . . . 1 . .
H H13 0.290958 0.615274 0.590587 0.021 Uiso calc U . R 1 . .
C C5 0.1524(2) 0.55119(12) 0.4184(2) 0.0184(3) Uani d . . . 1 . .
C C6 0.2875(2) 0.57750(13) 0.2937(2) 0.0200(3) Uani d . . . 1 . .
H H8 0.311945 0.653197 0.29507 0.024 Uiso calc U . R 1 . .
H H9 0.234765 0.559411 0.190673 0.024 Uiso calc U . R 1 . .
C C7 0.4646(2) 0.51843(13) 0.31957(19) 0.0168(3) Uani d . . . 1 . .
H H17 0.522734 0.540902 0.419891 0.02 Uiso calc U . R 1 . .
C C17 0.1709(2) 0.28279(14) 0.6053(2) 0.0217(4) Uani d . . . 1 . .
H H18 0.050268 0.273419 0.639075 0.026 Uiso calc U . R 1 . .
H H19 0.219984 0.236466 0.531424 0.026 Uiso calc U . R 1 . .
C C8 0.4460(2) 0.39833(12) 0.31775(19) 0.0161(3) Uani d . . . 1 . .
H H2 0.315074 0.379363 0.305107 0.019 Uiso calc U . R 1 . .
C C9 0.5450(2) 0.36761(14) 0.17300(18) 0.0179(3) Uani d . . . 1 . .
C C10 0.6286(2) 0.46239(15) 0.10799(19) 0.0201(3) Uani d . . . 1 . .
C C11 0.5277(2) 0.34079(13) 0.45965(19) 0.0169(3) Uani d . . . 1 . .
H H15 0.497459 0.266054 0.449387 0.02 Uiso calc U . R 1 . .
H H16 0.661303 0.346973 0.456555 0.02 Uiso calc U . R 1 . .
C C16 0.5665(2) 0.27385(15) 0.1116(2) 0.0222(4) Uani d . . . 1 . .
H H20 0.637997 0.265516 0.022168 0.027 Uiso calc U . R 1 . .
H H21 0.510451 0.215118 0.157024 0.027 Uiso calc U . R 1 . .
C C12 0.4670(2) 0.37756(13) 0.61803(19) 0.0156(3) Uani d . . . 1 . .
H H14 0.496729 0.453069 0.629801 0.019 Uiso calc U . R 1 . .
C C13 0.2703(2) 0.36029(13) 0.66102(18) 0.0165(3) Uani d . . . 1 . .
C C14 0.1996(2) 0.43685(13) 0.7792(2) 0.0191(3) Uani d . . . 1 . .
H H4 0.303 0.466689 0.839257 0.023 Uiso calc U . R 1 . .
H H3 0.120888 0.399756 0.852362 0.023 Uiso calc U . R 1 . .
C C15 -0.0187(2) 0.49923(17) 0.3613(2) 0.0275(4) Uani d . . . 1 . .
H H11 0.008326 0.42775 0.329881 0.041 Uiso calc U . R 1 . .
H H10 -0.069055 0.537757 0.272301 0.041 Uiso calc U . R 1 . .
H H12 -0.107036 0.498265 0.444466 0.041 Uiso calc U . R 1 . .

loop_
_atom_site_aniso_label
_atom_site_aniso_U_11
_atom_site_aniso_U_22
_atom_site_aniso_U_33
_atom_site_aniso_U_12
_atom_site_aniso_U_13
_atom_site_aniso_U_23
O1 0.0180(6) 0.0185(6) 0.0285(7) 0.0024(5) 0.0036(5) -0.0068(5)
O3 0.0322(7) 0.0358(7) 0.0181(6) -0.0153(6) 0.0081(5) -0.0030(5)
O4 0.0210(6) 0.0216(6) 0.0179(6) -0.0069(5) 0.0040(5) 0.0029(5)
O5 0.0307(7) 0.0321(8) 0.0221(7) 0.0132(6) 0.0004(6) -0.0003(6)
O7 0.0143(5) 0.0192(6) 0.0176(6) -0.0004(4) 0.0016(4) 0.0030(4)
O8 0.0141(5) 0.0304(7) 0.0211(6) -0.0006(5) 0.0017(4) -0.0026(5)
C1 0.0322(10) 0.0278(10) 0.0306(10) 0.0108(9) 0.0029(8) -0.0067(8)
C2 0.0247(9) 0.0179(8) 0.0229(9) 0.0065(7) 0.0065(7) 0.0035(7)
C3 0.0167(8) 0.0141(8) 0.0234(8) 0.0009(6) 0.0037(6) -0.0034(6)
C4 0.0145(7) 0.0114(7) 0.0258(8) 0.0005(6) 0.0010(6) 0.0007(6)
C5 0.0156(7) 0.0129(8) 0.0268(9) 0.0029(6) 0.0002(6) 0.0027(6)
C6 0.0211(8) 0.0171(8) 0.0218(8) 0.0003(7) 0.0001(6) 0.0050(6)
C7 0.0159(7) 0.0194(8) 0.0153(8) -0.0028(6) 0.0025(6) 0.0030(6)
C17 0.0206(8) 0.0196(9) 0.0252(9) -0.0016(7) 0.0064(6) -0.0010(7)
C8 0.0141(7) 0.0173(8) 0.0169(8) -0.0008(6) 0.0010(6) 0.0015(6)
C9 0.0147(7) 0.0243(8) 0.0146(8) -0.0021(6) -0.0009(6) 0.0019(7)
C10 0.0179(8) 0.0266(8) 0.0157(7) -0.0065(7) -0.0025(6) -0.0007(7)
C11 0.0166(7) 0.0171(8) 0.0171(8) 0.0024(6) 0.0032(6) 0.0026(6)
C16 0.0245(8) 0.0258(9) 0.0163(8) -0.0006(7) 0.0033(6) 0.0003(7)
C12 0.0170(7) 0.0130(7) 0.0169(7) 0.0014(6) 0.0027(6) 0.0015(6)
C13 0.0171(8) 0.0154(7) 0.0173(8) 0.0031(6) 0.0041(6) 0.0025(6)
C14 0.0199(8) 0.0175(8) 0.0200(8) 0.0022(6) 0.0064(6) 0.0002(6)
C15 0.0180(8) 0.0363(10) 0.0279(9) -0.0038(8) -0.0035(7) 0.0010(8)

loop_
_atom_type_symbol
_atom_type_description
_atom_type_scat_dispersion_real
_atom_type_scat_dispersion_imag
_atom_type_scat_source
C C 0.0181 0.0091 'International Tables Vol C Tables 4.2.6.8 and 6.1.1.4'
H H 0.0000 0.0000 'International Tables Vol C Tables 4.2.6.8 and 6.1.1.4'
O O 0.0492 0.0322 'International Tables Vol C Tables 4.2.6.8 and 6.1.1.4'

loop_
_geom_angle_atom_site_label_1
_geom_angle_atom_site_label_2
_geom_angle_atom_site_label_3
_geom_angle_site_symmetry_1
_geom_angle_site_symmetry_3
_geom_angle
_geom_angle_publ_flag
C2 O1 C3 . . 116.96(13) ?
C10 O4 C7 . . 111.82(13) ?
C12 O7 O8 . . 107.63(11) ?
O7 O8 H22 . . 109.5 ?
C2 C1 H1 . . 109.5 ?
C2 C1 H5 . . 109.5 ?
H1 C1 H5 . . 109.5 ?
C2 C1 H6 . . 109.5 ?
H1 C1 H6 . . 109.5 ?
H5 C1 H6 . . 109.5 ?
O5 C2 O1 . . 124.34(17) ?
O5 C2 C1 . . 125.26(17) ?
O1 C2 C1 . . 110.40(16) ?
O1 C3 C4 . . 111.32(13) ?
O1 C3 C14 . . 104.82(13) ?
C4 C3 C14 . . 111.34(13) ?
O1 C3 H7 . . 109.8 ?
C4 C3 H7 . . 109.8 ?
C14 C3 H7 . . 109.8 ?
C5 C4 C3 . . 124.54(15) ?
C5 C4 H13 . . 117.7 ?
C3 C4 H13 . . 117.7 ?
C4 C5 C15 . . 124.19(16) ?
C4 C5 C6 . . 120.52(15) ?
C15 C5 C6 . . 115.22(15) ?
C5 C6 C7 . . 111.02(13) ?
C5 C6 H8 . . 109.4 ?
C7 C6 H8 . . 109.4 ?
C5 C6 H9 . . 109.4 ?
C7 C6 H9 . . 109.4 ?
H8 C6 H9 . . 108.0 ?
O4 C7 C6 . . 107.03(13) ?
O4 C7 C8 . . 106.54(13) ?
C6 C7 C8 . . 114.82(14) ?
O4 C7 H17 . . 109.4 ?
C6 C7 H17 . . 109.4 ?
C8 C7 H17 . . 109.4 ?
C13 C17 H18 . . 120.0 ?
C13 C17 H19 . . 120.0 ?
H18 C17 H19 . . 120.0 ?
C9 C8 C11 . . 110.06(13) ?
C9 C8 C7 . . 102.97(13) ?
C11 C8 C7 . . 115.93(14) ?
C9 C8 H2 . . 109.2 ?
C11 C8 H2 . . 109.2 ?
C7 C8 H2 . . 109.2 ?
C16 C9 C10 . . 122.77(15) ?
C16 C9 C8 . . 129.10(16) ?
C10 C9 C8 . . 108.06(14) ?
O3 C10 O4 . . 120.16(17) ?
O3 C10 C9 . . 129.55(18) ?
O4 C10 C9 . . 110.28(14) ?
C12 C11 C8 . . 116.51(13) ?
C12 C11 H15 . . 108.2 ?
C8 C11 H15 . . 108.2 ?
C12 C11 H16 . . 108.2 ?
C8 C11 H16 . . 108.2 ?
H15 C11 H16 . . 107.3 ?
C9 C16 H20 . . 120.0 ?
C9 C16 H21 . . 120.0 ?
H20 C16 H21 . . 120.0 ?
O7 C12 C13 . . 101.64(12) ?
O7 C12 C11 . . 109.62(13) ?
C13 C12 C11 . . 118.29(14) ?
O7 C12 H14 . . 108.9 ?
C13 C12 H14 . . 108.9 ?
C11 C12 H14 . . 108.9 ?
C17 C13 C14 . . 122.50(15) ?
C17 C13 C12 . . 123.08(15) ?
C14 C13 C12 . . 114.37(14) ?
C13 C14 C3 . . 111.45(14) ?
C13 C14 H4 . . 109.3 ?
C3 C14 H4 . . 109.3 ?
C13 C14 H3 . . 109.3 ?
C3 C14 H3 . . 109.3 ?
H4 C14 H3 . . 108.0 ?
C5 C15 H11 . . 109.5 ?
C5 C15 H10 . . 109.5 ?
H11 C15 H10 . . 109.5 ?
C5 C15 H12 . . 109.5 ?
H11 C15 H12 . . 109.5 ?
H10 C15 H12 . . 109.5 ?

loop_
_geom_bond_atom_site_label_1
_geom_bond_atom_site_label_2
_geom_bond_site_symmetry_2
_geom_bond_distance
_geom_bond_publ_flag
O1 C2 . 1.346(2) ?
O1 C3 . 1.4602(19) ?
O3 C10 . 1.214(2) ?
O4 C10 . 1.336(2) ?
O4 C7 . 1.4714(18) ?
O5 C2 . 1.203(2) ?
O7 C12 . 1.4433(19) ?
O7 O8 . 1.4685(16) ?
O8 H22 . 0.84 ?
C1 C2 . 1.497(3) ?
C1 H1 . 0.98 ?
C1 H5 . 0.98 ?
C1 H6 . 0.98 ?
C3 C4 . 1.499(2) ?
C3 C14 . 1.533(2) ?
C3 H7 . 1.0 ?
C4 C5 . 1.334(3) ?
C4 H13 . 0.95 ?
C5 C15 . 1.502(2) ?
C5 C6 . 1.520(2) ?
C6 C7 . 1.524(2) ?
C6 H8 . 0.99 ?
C6 H9 . 0.99 ?
C7 C8 . 1.550(2) ?
C7 H17 . 1.0 ?
C17 C13 . 1.322(3) ?
C17 H18 . 0.95 ?
C17 H19 . 0.95 ?
C8 C9 . 1.513(2) ?
C8 C11 . 1.542(2) ?
C8 H2 . 1.0 ?
C9 C16 . 1.328(3) ?
C9 C10 . 1.482(2) ?
C11 C12 . 1.522(2) ?
C11 H15 . 0.99 ?
C11 H16 . 0.99 ?
C16 H20 . 0.95 ?
C16 H21 . 0.95 ?
C12 C13 . 1.522(2) ?
C12 H14 . 1.0 ?
C13 C14 . 1.518(2) ?
C14 H4 . 0.99 ?
C14 H3 . 0.99 ?
C15 H11 . 0.98 ?
C15 H10 . 0.98 ?
C15 H12 . 0.98 ?

loop_
_geom_hbond_atom_site_label_D
_geom_hbond_atom_site_label_H
_geom_hbond_atom_site_label_A
_geom_hbond_site_symmetry_A
_geom_hbond_distance_DH
_geom_hbond_distance_HA
_geom_hbond_distance_DA
_geom_hbond_angle_DHA
_geom_hbond_publ_flag
O8 H22 O3 1_556 0.84 1.91 2.7104(18) 159.0 ?
C3 H7 O8 1_455 1.00 2.56 3.357(2) 136.9 ?
C6 H8 O7 2_656 0.99 2.35 3.321(2) 164.9 ?
C6 H8 O8 2_656 0.99 2.63 3.571(2) 158.0 ?

loop_
_geom_torsion_atom_site_label_1
_geom_torsion_atom_site_label_2
_geom_torsion_atom_site_label_3
_geom_torsion_atom_site_label_4
_geom_torsion_site_symmetry_1
_geom_torsion_site_symmetry_2
_geom_torsion_site_symmetry_3
_geom_torsion_site_symmetry_4
_geom_torsion
_geom_torsion_publ_flag
C3 O1 C2 O5 . . . . -2.6(3) ?
C3 O1 C2 C1 . . . . 177.01(15) ?
C2 O1 C3 C4 . . . . 95.35(17) ?
C2 O1 C3 C14 . . . . -144.17(14) ?
O1 C3 C4 C5 . . . . -139.49(16) ?
C14 C3 C4 C5 . . . . 103.95(19) ?
C3 C4 C5 C15 . . . . 12.3(3) ?
C3 C4 C5 C6 . . . . -164.57(15) ?
C4 C5 C6 C7 . . . . 60.0(2) ?
C15 C5 C6 C7 . . . . -117.15(16) ?
C10 O4 C7 C6 . . . . -119.49(14) ?
C10 O4 C7 C8 . . . . 3.81(17) ?
C5 C6 C7 O4 . . . . 177.97(13) ?
C5 C6 C7 C8 . . . . 59.96(19) ?
O4 C7 C8 C9 . . . . -5.46(16) ?
C6 C7 C8 C9 . . . . 112.83(15) ?
O4 C7 C8 C11 . . . . 114.75(14) ?
C6 C7 C8 C11 . . . . -126.96(15) ?
C11 C8 C9 C16 . . . . 58.3(2) ?
C7 C8 C9 C16 . . . . -177.55(18) ?
C11 C8 C9 C10 . . . . -118.83(14) ?
C7 C8 C9 C10 . . . . 5.34(16) ?
C7 O4 C10 O3 . . . . -179.54(15) ?
C7 O4 C10 C9 . . . . -0.33(18) ?
C16 C9 C10 O3 . . . . -1.6(3) ?
C8 C9 C10 O3 . . . . 175.72(17) ?
C16 C9 C10 O4 . . . . 179.27(16) ?
C8 C9 C10 O4 . . . . -3.40(18) ?
C9 C8 C11 C12 . . . . 169.16(14) ?
C7 C8 C11 C12 . . . . 52.85(19) ?
O8 O7 C12 C13 . . . . -163.85(11) ?
O8 O7 C12 C11 . . . . 70.19(15) ?
C8 C11 C12 O7 . . . . -177.05(13) ?
C8 C11 C12 C13 . . . . 67.16(19) ?
O7 C12 C13 C17 . . . . -91.41(18) ?
C11 C12 C13 C17 . . . . 28.6(2) ?
O7 C12 C13 C14 . . . . 86.01(16) ?
C11 C12 C13 C14 . . . . -153.98(14) ?
C17 C13 C14 C3 . . . . -84.3(2) ?
C12 C13 C14 C3 . . . . 98.30(16) ?
O1 C3 C14 C13 . . . . -168.45(13) ?
C4 C3 C14 C13 . . . . -47.98(19) ?
